data_7220076
loop_
_publ_author_name
'Pan, Yanyan'
'Xing, Peiqi'
'Geng, Xiujuan'
'Zhu, Yujing'
'Liu, Faqian'
'Wang, Lei'

_publ_section_title
;
 Supramolecular Assemblies of 2-hydroxy-3-naphthoic Acid and
 N-Heterocycles via Various Strong Hydrogen Bonds and Weak
 X&#x2022;&#x2022;&#x2022;\p (X= C--H, \p) Interactions
;
_journal_name_full 'RSC Adv.'
_journal_paper_doi 10.1039/C5RA03837E
_journal_year 2015
_chemical_formula_sum 'C17 H17 N3 O3'
_chemical_formula_weight 311.34
_chemical_name_systematic
; 
 ? 
;
_space_group_IT_number 2
_symmetry_cell_setting triclinic
_symmetry_space_group_name_Hall '-P 1'
_symmetry_space_group_name_H-M 'P -1'
_atom_sites_solution_hydrogens geom
_atom_sites_solution_primary direct
_atom_sites_solution_secondary difmap
_audit_creation_method SHELXL-97
_audit_update_record
;
2014-11-04 deposited with the CCDC.
2015-04-02 downloaded from the CCDC.
;
_cell_angle_alpha 76.523(6)
_cell_angle_beta 86.187(6)
_cell_angle_gamma 67.033(7)
_cell_formula_units_Z 2
_cell_length_a 7.6965(5)
_cell_length_b 9.3446(6)
_cell_length_c 11.9676(9)
_cell_measurement_temperature 293(2)
_cell_volume 770.38(10)
_computing_cell_refinement 'Bruker FRAMBO'
_computing_data_collection 'Bruker FRAMBO'
_computing_data_reduction 'Bruker SHELXTL'
_computing_molecular_graphics 'Bruker SHELXTL'
_computing_publication_material 'Bruker SHELXTL'
_computing_structure_refinement 'SHELXL-97 (Sheldrick, 1997)'
_computing_structure_solution 'SHELXS-97 (Sheldrick, 1990)'
_diffrn_ambient_temperature 293(2)
_diffrn_measured_fraction_theta_full 'ACTA 50'
_diffrn_measured_fraction_theta_max 0.834
_diffrn_measurement_device_type 'multiwire proportional'
_diffrn_measurement_method 'phi and omega scans'
_diffrn_radiation_monochromator graphite
_diffrn_radiation_source 'fine-focus sealed tube'
_diffrn_radiation_type MoK\a
_diffrn_radiation_wavelength 0.71073
_diffrn_reflns_av_R_equivalents 0.0156
_diffrn_reflns_av_sigmaI/netI 0.0328
_diffrn_reflns_limit_h_max 10
_diffrn_reflns_limit_h_min -10
_diffrn_reflns_limit_k_max 12
_diffrn_reflns_limit_k_min -12
_diffrn_reflns_limit_l_max 10
_diffrn_reflns_limit_l_min -16
_diffrn_reflns_number 5687
_diffrn_reflns_theta_full 'ACTA 50'
_diffrn_reflns_theta_max 29.47
_diffrn_reflns_theta_min 2.43
_exptl_absorpt_coefficient_mu 0.094
_exptl_absorpt_correction_T_max 0.0001
_exptl_absorpt_correction_T_min 0.0001
_exptl_absorpt_correction_type empirical
_exptl_absorpt_process_details SADABS
_exptl_crystal_colour colorless
_exptl_crystal_density_diffrn 1.342
_exptl_crystal_density_method 'not measured'
_exptl_crystal_description block
_exptl_crystal_F_000 328
_exptl_crystal_size_max 0.25
_exptl_crystal_size_mid 0.18
_exptl_crystal_size_min 0.15
_refine_diff_density_max 0.220
_refine_diff_density_min -0.184
_refine_diff_density_rms 0.038
_refine_ls_extinction_method none
_refine_ls_goodness_of_fit_ref 1.033
_refine_ls_hydrogen_treatment mixed
_refine_ls_matrix_type full
_refine_ls_number_parameters 211
_refine_ls_number_reflns 3568
_refine_ls_number_restraints 0
_refine_ls_restrained_S_all 1.033
_refine_ls_R_factor_all 0.0817
_refine_ls_R_factor_gt 0.0524
_refine_ls_shift/su_max 0.000
_refine_ls_shift/su_mean 0.000
_refine_ls_structure_factor_coef Fsqd
_refine_ls_weighting_details 'calc w=1/[\s^2^(Fo^2^)+(0.0720P)^2^+0.1257P] where P=(Fo^2^+2Fc^2^)/3'
_refine_ls_weighting_scheme calc
_refine_ls_wR_factor_gt 0.1368
_refine_ls_wR_factor_ref 0.1604
_reflns_number_gt 2381
_reflns_number_total 3568
_reflns_threshold_expression >2sigma(I)
_cod_data_source_file c5ra03837e2.cif
_cod_data_source_block 3
_cod_original_cell_volume 770.38(9)
_cod_original_sg_symbol_H-M p-1
_cod_database_code 7220076

loop_
_symmetry_equiv_pos_as_xyz
'x, y, z'
'-x, -y, -z'

loop_
_atom_site_label
_atom_site_type_symbol
_atom_site_fract_x
_atom_site_fract_y
_atom_site_fract_z
_atom_site_U_iso_or_equiv
_atom_site_adp_type
_atom_site_occupancy
_atom_site_symmetry_multiplicity
_atom_site_calc_flag
_atom_site_refinement_flags
C1 C 0.8034(2) 0.29130(18) 0.77882(15) 0.0404(4) Uani 1 1 d .
N2 N 0.8859(2) 0.27011(16) 0.24822(12) 0.0442(4) Uani 1 1 d .
H2 H 0.9305 0.1682 0.2564 0.053 Uiso 1 1 calc R
O3 O 0.9755(2) 0.05190(14) 0.71631(12) 0.0612(4) Uani 1 1 d .
O2 O 0.8328(2) 0.03500(15) 0.88296(13) 0.0718(5) Uani 1 1 d .
C5 C 0.6746(2) 0.62326(19) 0.75570(15) 0.0422(4) Uani 1 1 d .
C6 C 0.7666(2) 0.55381(18) 0.66311(15) 0.0404(4) Uani 1 1 d .
N7 N 0.8574(2) 0.52214(16) 0.13518(13) 0.0479(4) Uani 1 1 d .
C8 C 0.7084(2) 0.4973(2) 0.31548(17) 0.0511(5) Uani 1 1 d .
H8 H 0.6333 0.5465 0.3707 0.061 Uiso 1 1 calc R
O1 O 0.6715(2) 0.27520(15) 0.96816(12) 0.0653(4) Uani 1 1 d .
H1 H 0.7126 0.1813 0.9643 0.098 Uiso 1 1 calc R
C10 C 0.6461(3) 0.5258(2) 0.85718(16) 0.0490(4) Uani 1 1 d .
H10 H 0.5853 0.5715 0.9175 0.059 Uiso 1 1 calc R
C11 C 0.8302(2) 0.38664(18) 0.67929(15) 0.0411(4) Uani 1 1 d .
H11 H 0.8928 0.3395 0.6200 0.049 Uiso 1 1 calc R
C12 C 0.7936(2) 0.6530(2) 0.56061(16) 0.0479(4) Uani 1 1 d .
H12 H 0.8505 0.6082 0.4992 0.057 Uiso 1 1 calc R
C13 C 0.7506(2) 0.5882(2) 0.21587(17) 0.0488(4) Uani 1 1 d .
C14 C 0.7062(2) 0.3638(2) 0.86939(15) 0.0454(4) Uani 1 1 d .
N15 N 1.0333(2) 0.29176(16) 0.07542(13) 0.0535(4) Uani 1 1 d .
H15A H 1.0606 0.3481 0.0145 0.064 Uiso 1 1 calc R
H15B H 1.0769 0.1896 0.0859 0.064 Uiso 1 1 calc R
C16 C 0.7784(2) 0.3350(2) 0.33124(16) 0.0458(4) Uani 1 1 d .
C17 C 0.6173(3) 0.7913(2) 0.74077(18) 0.0539(5) Uani 1 1 d .
H17 H 0.5564 0.8396 0.7999 0.065 Uiso 1 1 calc R
C18 C 0.7380(3) 0.8129(2) 0.54994(18) 0.0555(5) Uani 1 1 d .
H18 H 0.7583 0.8763 0.4821 0.067 Uiso 1 1 calc R
C19 C 0.9255(2) 0.36152(19) 0.15213(15) 0.0444(4) Uani 1 1 d .
C20 C 0.8772(2) 0.11303(19) 0.79257(16) 0.0474(4) Uani 1 1 d .
C21 C 0.7459(3) 0.2231(2) 0.43317(17) 0.0566(5) Uani 1 1 d .
H21A H 0.7028 0.1519 0.4082 0.085 Uiso 1 1 calc R
H21B H 0.6523 0.2825 0.4800 0.085 Uiso 1 1 calc R
H21C H 0.8618 0.1626 0.4771 0.085 Uiso 1 1 calc R
C22 C 0.6784(3) 0.7660(2) 0.1954(2) 0.0662(6) Uani 1 1 d .
H22A H 0.7325 0.7949 0.2523 0.099 Uiso 1 1 calc R
H22B H 0.5434 0.8085 0.2005 0.099 Uiso 1 1 calc R
H22C H 0.7129 0.8087 0.1203 0.099 Uiso 1 1 calc R
C23 C 0.6499(3) 0.8820(2) 0.64189(19) 0.0585(5) Uani 1 1 d .
H23 H 0.6135 0.9911 0.6348 0.070 Uiso 1 1 calc R

loop_
_atom_site_aniso_label
_atom_site_aniso_U_11
_atom_site_aniso_U_22
_atom_site_aniso_U_33
_atom_site_aniso_U_23
_atom_site_aniso_U_13
_atom_site_aniso_U_12
C1 0.0398(8) 0.0309(8) 0.0489(10) -0.0098(7) 0.0019(7) -0.0117(7)
N2 0.0512(8) 0.0295(7) 0.0490(9) -0.0052(6) -0.0030(7) -0.0139(6)
O3 0.0796(9) 0.0323(6) 0.0649(9) -0.0153(6) 0.0175(7) -0.0145(6)
O2 0.1024(11) 0.0339(7) 0.0695(10) -0.0076(6) 0.0258(8) -0.0222(7)
C5 0.0415(9) 0.0324(8) 0.0516(10) -0.0118(7) -0.0031(7) -0.0109(7)
C6 0.0362(8) 0.0319(8) 0.0502(10) -0.0072(7) -0.0019(7) -0.0109(7)
N7 0.0528(8) 0.0289(7) 0.0570(9) -0.0038(6) -0.0047(7) -0.0127(6)
C8 0.0446(9) 0.0439(10) 0.0625(12) -0.0169(9) 0.0039(8) -0.0124(8)
O1 0.0910(10) 0.0454(7) 0.0560(8) -0.0120(6) 0.0226(7) -0.0256(8)
C10 0.0547(10) 0.0420(9) 0.0499(11) -0.0196(8) 0.0084(8) -0.0142(8)
C11 0.0411(8) 0.0327(8) 0.0471(9) -0.0116(7) 0.0054(7) -0.0109(7)
C12 0.0447(9) 0.0388(9) 0.0546(11) -0.0065(8) 0.0036(8) -0.0128(7)
C13 0.0437(9) 0.0351(9) 0.0647(12) -0.0094(8) -0.0063(8) -0.0117(7)
C14 0.0504(9) 0.0382(9) 0.0462(10) -0.0097(8) 0.0039(8) -0.0158(8)
N15 0.0747(10) 0.0301(7) 0.0490(9) -0.0049(6) 0.0047(8) -0.0158(7)
C16 0.0413(9) 0.0430(9) 0.0536(11) -0.0098(8) -0.0046(8) -0.0165(8)
C17 0.0580(11) 0.0351(9) 0.0653(12) -0.0179(9) -0.0021(9) -0.0103(8)
C18 0.0534(10) 0.0388(9) 0.0675(13) 0.0025(9) -0.0040(9) -0.0181(8)
C19 0.0500(9) 0.0310(8) 0.0491(10) -0.0034(7) -0.0066(8) -0.0145(7)
C20 0.0529(10) 0.0319(8) 0.0552(11) -0.0086(8) 0.0009(8) -0.0146(8)
C21 0.0578(11) 0.0526(11) 0.0584(12) -0.0086(9) 0.0057(9) -0.0230(9)
C22 0.0649(12) 0.0339(9) 0.0915(16) -0.0135(10) 0.0023(11) -0.0107(9)
C23 0.0612(11) 0.0294(8) 0.0802(15) -0.0075(9) -0.0108(10) -0.0131(8)

loop_
_atom_type_symbol
_atom_type_description
_atom_type_scat_dispersion_real
_atom_type_scat_dispersion_imag
_atom_type_scat_source
C C 0.0033 0.0016 'International Tables Vol C Tables 4.2.6.8 and 6.1.1.4'
H H 0.0000 0.0000 'International Tables Vol C Tables 4.2.6.8 and 6.1.1.4'
N N 0.0061 0.0033 'International Tables Vol C Tables 4.2.6.8 and 6.1.1.4'
O O 0.0106 0.0060 'International Tables Vol C Tables 4.2.6.8 and 6.1.1.4'

loop_
_geom_angle_atom_site_label_1
_geom_angle_atom_site_label_2
_geom_angle_atom_site_label_3
_geom_angle
C11 C1 C14 118.69(14)
C11 C1 C20 120.48(15)
C14 C1 C20 120.82(16)
C16 N2 C19 121.67(14)
C10 C5 C6 119.55(14)
C10 C5 C17 122.74(16)
C6 C5 C17 117.70(17)
C11 C6 C12 122.90(15)
C11 C6 C5 117.84(16)
C12 C6 C5 119.25(15)
C13 N7 C19 117.90(16)
C16 C8 C13 119.31(17)
C14 C10 C5 121.20(16)
C1 C11 C6 122.57(15)
C18 C12 C6 121.28(17)
N7 C13 C8 122.04(15)
N7 C13 C22 116.81(18)
C8 C13 C22 121.15(17)
O1 C14 C10 118.97(15)
O1 C14 C1 120.92(15)
C10 C14 C1 120.11(17)
N2 C16 C8 117.81(17)
N2 C16 C21 116.94(15)
C8 C16 C21 125.24(17)
C23 C17 C5 121.24(17)
C12 C18 C23 119.74(18)
N15 C19 N7 119.73(17)
N15 C19 N2 118.98(15)
N7 C19 N2 121.28(16)
O3 C20 O2 124.17(15)
O3 C20 C1 119.38(16)
O2 C20 C1 116.45(15)
C17 C23 C18 120.75(17)

loop_
_geom_bond_atom_site_label_1
_geom_bond_atom_site_label_2
_geom_bond_distance
C1 C11 1.368(2)
C1 C14 1.426(2)
C1 C20 1.507(2)
N2 C16 1.349(2)
N2 C19 1.358(2)
O3 C20 1.243(2)
O2 C20 1.264(2)
C5 C10 1.399(2)
C5 C6 1.422(2)
C5 C17 1.425(2)
C6 C11 1.411(2)
C6 C12 1.412(2)
N7 C13 1.329(2)
N7 C19 1.352(2)
C8 C16 1.367(2)
C8 C13 1.393(3)
O1 C14 1.352(2)
C10 C14 1.373(2)
C12 C18 1.361(2)
C13 C22 1.495(2)
N15 C19 1.308(2)
C16 C21 1.488(3)
C17 C23 1.357(3)
C18 C23 1.406(3)
